data_4333863
loop_
_publ_author_name
'Juan Forni\'es'
'Consuelo Fortu\~no'
'Susana Ib\'a\~nez'
'Antonio Mart\'in'
'Piero Mastrorilli'
'Vito Gallo'
'Athanassios Tsipis'

_publ_section_title
;
 Synthesis and Reactivity of the Unsaturated Trinuclear Phosphanido
 Complex [(C6F5)2Pt(\m-PPh2)2Pt(\m-PPh2)2Pt(PPh3)]
;
_journal_name_full 'Inorganic Chemistry'
_journal_page_first 1942
_journal_page_last 1953
_journal_paper_doi 10.1021/ic3021639
_journal_volume 52
_journal_year 2013
_chemical_formula_sum 'C79.75 H58.75 Cl0.75 F10 P5 Pt3'
_chemical_formula_weight 1973.73
_chemical_name_systematic
; 
 ? 
;
_space_group_IT_number 14
_symmetry_cell_setting monoclinic
_symmetry_space_group_name_Hall '-P 2yn'
_symmetry_space_group_name_H-M 'P 1 21/n 1'
_atom_sites_solution_hydrogens geom
_atom_sites_solution_primary direct
_atom_sites_solution_secondary difmap
_audit_creation_method SHELXL-97
_cell_angle_alpha 90.00
_cell_angle_beta 101.5920(10)
_cell_angle_gamma 90.00
_cell_formula_units_Z 4
_cell_length_a 16.0336(11)
_cell_length_b 19.2639(13)
_cell_length_c 23.2512(16)
_cell_measurement_reflns_used 8233
_cell_measurement_temperature 100(2)
_cell_measurement_theta_max 49.891
_cell_measurement_theta_min 4.501
_cell_volume 7035.1(8)
_computing_cell_refinement 'Bruker SMART'
_computing_data_collection 'Bruker SMART'
_computing_data_reduction 'Bruker SAINT'
_computing_molecular_graphics 'Bruker SHELXTL'
_computing_publication_material 'Bruker SHELXTL'
_computing_structure_refinement 'SHELXL-97 (Sheldrick, 1997)'
_computing_structure_solution 'SHELXS-97 (Sheldrick, 1990)'
_diffrn_ambient_temperature 100(2)
_diffrn_measured_fraction_theta_full 0.997
_diffrn_measured_fraction_theta_max 0.993
_diffrn_measurement_device_type 'CCD area detector'
_diffrn_measurement_method 'omega scans'
_diffrn_radiation_monochromator graphite
_diffrn_radiation_source 'fine-focus sealed tube'
_diffrn_radiation_type MoK\a
_diffrn_radiation_wavelength 0.71073
_diffrn_reflns_av_R_equivalents 0.0593
_diffrn_reflns_av_sigmaI/netI 0.0788
_diffrn_reflns_limit_h_max 13
_diffrn_reflns_limit_h_min -19
_diffrn_reflns_limit_k_max 22
_diffrn_reflns_limit_k_min -22
_diffrn_reflns_limit_l_max 26
_diffrn_reflns_limit_l_min -27
_diffrn_reflns_number 37505
_diffrn_reflns_theta_full 25.00
_diffrn_reflns_theta_max 25.05
_diffrn_reflns_theta_min 1.42
_exptl_absorpt_coefficient_mu 6.165
_exptl_absorpt_correction_T_max 0.4387
_exptl_absorpt_correction_T_min 0.1597
_exptl_absorpt_correction_type multi-scan
_exptl_absorpt_process_details 'Bruker SMART'
_exptl_crystal_colour red
_exptl_crystal_density_diffrn 1.863
_exptl_crystal_description bloc
_exptl_crystal_F_000 3796
_exptl_crystal_size_max 0.47
_exptl_crystal_size_mid 0.26
_exptl_crystal_size_min 0.16
_refine_diff_density_max 1.836
_refine_diff_density_min -1.791
_refine_diff_density_rms 0.163
_refine_ls_extinction_method none
_refine_ls_goodness_of_fit_ref 0.991
_refine_ls_hydrogen_treatment constr
_refine_ls_matrix_type full
_refine_ls_number_parameters 907
_refine_ls_number_reflns 12373
_refine_ls_number_restraints 12
_refine_ls_restrained_S_all 0.991
_refine_ls_R_factor_all 0.0529
_refine_ls_R_factor_gt 0.0360
_refine_ls_shift/su_max 0.003
_refine_ls_shift/su_mean 0.000
_refine_ls_structure_factor_coef Fsqd
_refine_ls_weighting_details 'calc w=1/[\s^2^(Fo^2^)+(0.0030P)^2^+0.0000P] where P=(Fo^2^+2Fc^2^)/3'
_refine_ls_weighting_scheme calc
_refine_ls_wR_factor_gt 0.0568
_refine_ls_wR_factor_ref 0.0588
_reflns_number_gt 9237
_reflns_number_total 12373
_reflns_threshold_expression >2sigma(I)
_cod_data_source_file ic3021639_si_002.cif
_cod_data_source_block 1
_cod_database_code 4333863

loop_
_symmetry_equiv_pos_as_xyz
'x, y, z'
'-x+1/2, y+1/2, -z+1/2'
'-x, -y, -z'
'x-1/2, -y-1/2, z-1/2'

loop_
_atom_site_label
_atom_site_type_symbol
_atom_site_fract_x
_atom_site_fract_y
_atom_site_fract_z
_atom_site_U_iso_or_equiv
_atom_site_adp_type
_atom_site_occupancy
_atom_site_symmetry_multiplicity
_atom_site_calc_flag
_atom_site_refinement_flags
_atom_site_disorder_assembly
_atom_site_disorder_group
Pt1 Pt 1.182496(17) 1.000404(13) 0.346223(10) 0.01547(7) Uani 1 1 d . . .
Pt2 Pt 0.973828(17) 0.979963(13) 0.247744(10) 0.01474(7) Uani 1 1 d . . .
Pt3 Pt 0.818242(18) 0.965142(13) 0.178512(11) 0.01653(7) Uani 1 1 d . . .
P1 P 1.09216(12) 0.91786(9) 0.30001(7) 0.0175(4) Uani 1 1 d . . .
P2 P 1.07394(12) 1.06328(9) 0.29272(7) 0.0164(4) Uani 1 1 d . . .
P3 P 0.92338(12) 0.88978(9) 0.18054(7) 0.0182(4) Uani 1 1 d . . .
P4 P 0.85158(12) 1.05284(9) 0.24159(7) 0.0185(4) Uani 1 1 d . . .
P5 P 0.69658(12) 0.95896(9) 0.11287(7) 0.0189(4) Uani 1 1 d . . .
F1 F 1.3351(3) 0.9491(2) 0.29190(16) 0.0362(11) Uani 1 1 d . . .
F2 F 1.4674(3) 0.8648(2) 0.32853(19) 0.0533(14) Uani 1 1 d . . .
F3 F 1.4875(3) 0.8021(2) 0.43483(19) 0.0439(12) Uani 1 1 d . . .
F4 F 1.3699(3) 0.8206(2) 0.50211(17) 0.0447(13) Uani 1 1 d . . .
F5 F 1.2373(3) 0.9055(2) 0.46723(16) 0.0329(11) Uani 1 1 d . . .
F6 F 1.3457(3) 1.0987(2) 0.33369(16) 0.0326(11) Uani 1 1 d . . .
F7 F 1.4210(3) 1.2038(2) 0.40032(17) 0.0381(12) Uani 1 1 d . . .
F8 F 1.3596(3) 1.24815(19) 0.49462(16) 0.0307(11) Uani 1 1 d . . .
F9 F 1.2284(3) 1.17984(19) 0.52636(15) 0.0292(10) Uani 1 1 d . . .
F10 F 1.1537(2) 1.07341(18) 0.46284(14) 0.0234(10) Uani 1 1 d . . .
C1 C 1.2805(4) 0.9325(3) 0.3782(3) 0.0195(17) Uani 1 1 d . . .
C2 C 1.3413(5) 0.9178(4) 0.3445(3) 0.0221(18) Uani 1 1 d . . .
C3 C 1.4081(5) 0.8747(4) 0.3618(3) 0.0299(19) Uani 1 1 d . . .
C4 C 1.4181(5) 0.8426(4) 0.4151(3) 0.032(2) Uani 1 1 d . . .
C5 C 1.3609(5) 0.8524(4) 0.4497(3) 0.0271(19) Uani 1 1 d . . .
C6 C 1.2929(5) 0.8974(3) 0.4302(3) 0.0207(17) Uani 1 1 d . . .
C7 C 1.2452(4) 1.0804(3) 0.3950(3) 0.0146(16) Uani 1 1 d . . .
C8 C 1.3137(4) 1.1170(3) 0.3821(3) 0.0189(17) Uani 1 1 d . . .
C9 C 1.3536(5) 1.1723(3) 0.4149(3) 0.0218(18) Uani 1 1 d . . .
C10 C 1.3238(5) 1.1935(3) 0.4627(3) 0.0228(18) Uani 1 1 d . . .
C11 C 1.2562(4) 1.1595(3) 0.4780(3) 0.0180(17) Uani 1 1 d . . .
C12 C 1.2196(4) 1.1051(3) 0.4439(3) 0.0166(16) Uani 1 1 d . . .
C13 C 1.1438(4) 0.8534(3) 0.2635(3) 0.0188(17) Uani 1 1 d . . .
C14 C 1.1615(5) 0.8694(4) 0.2092(3) 0.0279(19) Uani 1 1 d . . .
H14A H 1.1423 0.9125 0.1914 0.033 Uiso 1 1 calc R . .
C15 C 1.2061(5) 0.8248(4) 0.1801(3) 0.039(2) Uani 1 1 d . . .
H15A H 1.2163 0.8366 0.1425 0.047 Uiso 1 1 calc R . .
C16 C 1.2354(5) 0.7633(5) 0.2059(4) 0.048(3) Uani 1 1 d . . .
H16A H 1.2654 0.7319 0.1859 0.057 Uiso 1 1 calc R . .
C17 C 1.2213(5) 0.7470(4) 0.2606(4) 0.042(2) Uani 1 1 d . . .
H17A H 1.2434 0.7049 0.2787 0.051 Uiso 1 1 calc R . .
C18 C 1.1754(5) 0.7910(4) 0.2897(3) 0.031(2) Uani 1 1 d . . .
H18A H 1.1656 0.7788 0.3274 0.037 Uiso 1 1 calc R . .
C19 C 1.0449(4) 0.8755(3) 0.3558(3) 0.0142(16) Uani 1 1 d . . .
C20 C 1.0423(5) 0.9137(4) 0.4066(3) 0.0262(19) Uani 1 1 d . . .
H20A H 1.0697 0.9576 0.4125 0.031 Uiso 1 1 calc R . .
C21 C 1.0002(5) 0.8876(4) 0.4481(3) 0.0268(19) Uani 1 1 d . . .
H21A H 0.9981 0.9141 0.4823 0.032 Uiso 1 1 calc R . .
C22 C 0.9612(5) 0.8237(4) 0.4406(3) 0.0294(19) Uani 1 1 d . . .
H22A H 0.9321 0.8060 0.4693 0.035 Uiso 1 1 calc R . .
C23 C 0.9647(5) 0.7863(4) 0.3918(3) 0.029(2) Uani 1 1 d . . .
H23A H 0.9374 0.7424 0.3863 0.034 Uiso 1 1 calc R . .
C24 C 1.0078(5) 0.8112(4) 0.3494(3) 0.0234(18) Uani 1 1 d . . .
H24A H 1.0113 0.7835 0.3161 0.028 Uiso 1 1 calc R . .
C25 C 1.0401(4) 1.1383(3) 0.3290(3) 0.0180(17) Uani 1 1 d . . .
C26 C 0.9958(4) 1.1271(3) 0.3743(3) 0.0175(16) Uani 1 1 d . . .
H26A H 0.9813 1.0810 0.3830 0.021 Uiso 1 1 calc R . .
C27 C 0.9728(5) 1.1815(4) 0.4065(3) 0.030(2) Uani 1 1 d . . .
H27A H 0.9424 1.1729 0.4370 0.036 Uiso 1 1 calc R . .
C28 C 0.9944(5) 1.2487(4) 0.3941(3) 0.032(2) Uani 1 1 d . . .
H28A H 0.9788 1.2865 0.4160 0.038 Uiso 1 1 calc R . .
C29 C 1.0390(5) 1.2607(4) 0.3496(3) 0.032(2) Uani 1 1 d . . .
H29A H 1.0544 1.3067 0.3413 0.039 Uiso 1 1 calc R . .
C30 C 1.0609(4) 1.2060(3) 0.3174(3) 0.0239(18) Uani 1 1 d . . .
H30A H 1.0907 1.2148 0.2868 0.029 Uiso 1 1 calc R . .
C31 C 1.1075(5) 1.0942(3) 0.2264(3) 0.0181(17) Uani 1 1 d . . .
C32 C 1.0562(5) 1.1390(3) 0.1864(3) 0.0249(18) Uani 1 1 d . . .
H32A H 1.0057 1.1580 0.1954 0.030 Uiso 1 1 calc R . .
C33 C 1.0795(5) 1.1548(4) 0.1347(3) 0.032(2) Uani 1 1 d . . .
H33A H 1.0453 1.1860 0.1083 0.038 Uiso 1 1 calc R . .
C34 C 1.1512(5) 1.1270(4) 0.1198(3) 0.034(2) Uani 1 1 d . . .
H34A H 1.1653 1.1380 0.0831 0.040 Uiso 1 1 calc R . .
C35 C 1.2025(5) 1.0831(4) 0.1584(3) 0.031(2) Uani 1 1 d . . .
H35A H 1.2529 1.0643 0.1490 0.038 Uiso 1 1 calc R . .
C36 C 1.1789(5) 1.0665(3) 0.2123(3) 0.0223(17) Uani 1 1 d . . .
H36A H 1.2133 1.0357 0.2389 0.027 Uiso 1 1 calc R . .
C37 C 0.9229(5) 0.8008(3) 0.2055(3) 0.0192(17) Uani 1 1 d . . .
C38 C 0.8608(4) 0.7826(3) 0.2364(3) 0.0212(18) Uani 1 1 d . . .
H38A H 0.8185 0.8154 0.2411 0.025 Uiso 1 1 calc R . .
C39 C 0.8600(5) 0.7173(4) 0.2605(3) 0.0271(19) Uani 1 1 d . . .
H39A H 0.8175 0.7052 0.2819 0.033 Uiso 1 1 calc R . .
C40 C 0.9215(5) 0.6692(4) 0.2532(3) 0.031(2) Uani 1 1 d . . .
H40A H 0.9212 0.6240 0.2695 0.037 Uiso 1 1 calc R . .
C41 C 0.9832(5) 0.6874(4) 0.2221(3) 0.0272(19) Uani 1 1 d . . .
H41A H 1.0253 0.6546 0.2171 0.033 Uiso 1 1 calc R . .
C42 C 0.9841(4) 0.7526(3) 0.1985(3) 0.0204(17) Uani 1 1 d . . .
H42A H 1.0269 0.7646 0.1773 0.024 Uiso 1 1 calc R . .
C43 C 0.9719(4) 0.8912(3) 0.1171(3) 0.0180(17) Uani 1 1 d . . .
C44 C 0.9575(4) 0.8369(3) 0.0770(3) 0.0180(17) Uani 1 1 d . . .
H44A H 0.9261 0.7974 0.0848 0.022 Uiso 1 1 calc R . .
C45 C 0.9887(5) 0.8404(4) 0.0262(3) 0.0275(19) Uani 1 1 d . . .
H45A H 0.9777 0.8034 -0.0013 0.033 Uiso 1 1 calc R . .
C46 C 1.0359(5) 0.8971(4) 0.0144(3) 0.0272(19) Uani 1 1 d . . .
H46A H 1.0583 0.8987 -0.0204 0.033 Uiso 1 1 calc R . .
C47 C 1.0500(4) 0.9515(4) 0.0545(3) 0.0251(18) Uani 1 1 d . . .
H47A H 1.0821 0.9906 0.0469 0.030 Uiso 1 1 calc R . .
C48 C 1.0182(4) 0.9492(3) 0.1047(3) 0.0222(17) Uani 1 1 d . . .
H48A H 1.0274 0.9871 0.1313 0.027 Uiso 1 1 calc R . .
C49 C 0.8476(4) 1.1420(3) 0.2185(3) 0.0161(16) Uani 1 1 d . . .
C50 C 0.8288(4) 1.1542(4) 0.1581(3) 0.0250(18) Uani 1 1 d . . .
H50A H 0.8189 1.1160 0.1317 0.030 Uiso 1 1 calc R . .
C51 C 0.8246(5) 1.2203(4) 0.1362(3) 0.030(2) Uani 1 1 d . . .
H51A H 0.8104 1.2275 0.0950 0.036 Uiso 1 1 calc R . .
C52 C 0.8407(5) 1.2767(4) 0.1735(3) 0.035(2) Uani 1 1 d . . .
H52A H 0.8395 1.3224 0.1579 0.041 Uiso 1 1 calc R . .
C53 C 0.8586(5) 1.2665(4) 0.2333(3) 0.0284(19) Uani 1 1 d . . .
H53A H 0.8677 1.3054 0.2589 0.034 Uiso 1 1 calc R . .
C54 C 0.8633(4) 1.1995(3) 0.2564(3) 0.0191(17) Uani 1 1 d . . .
H54A H 0.8771 1.1926 0.2977 0.023 Uiso 1 1 calc R . .
C55 C 0.8154(4) 1.0442(3) 0.3097(3) 0.0186(16) Uani 1 1 d . . .
C56 C 0.8327(5) 0.9813(4) 0.3399(3) 0.0290(19) Uani 1 1 d . . .
H56A H 0.8646 0.9466 0.3249 0.035 Uiso 1 1 calc R . .
C57 C 0.8041(5) 0.9690(4) 0.3908(3) 0.041(2) Uani 1 1 d . . .
H57A H 0.8173 0.9265 0.4113 0.049 Uiso 1 1 calc R . .
C58 C 0.7563(6) 1.0184(4) 0.4121(3) 0.060(3) Uani 1 1 d . . .
H58A H 0.7362 1.0099 0.4472 0.072 Uiso 1 1 calc R . .
C59 C 0.7378(6) 1.0799(4) 0.3828(4) 0.059(3) Uani 1 1 d . . .
H59A H 0.7054 1.1142 0.3979 0.071 Uiso 1 1 calc R . .
C60 C 0.7659(5) 1.0922(4) 0.3315(3) 0.039(2) Uani 1 1 d . . .
H60A H 0.7510 1.1344 0.3109 0.047 Uiso 1 1 calc R . .
C61 C 0.6821(4) 0.8862(3) 0.0614(3) 0.0211(17) Uani 1 1 d . . .
C62 C 0.6382(5) 0.8920(4) 0.0037(3) 0.0299(19) Uani 1 1 d . . .
H62A H 0.6147 0.9354 -0.0105 0.036 Uiso 1 1 calc R . .
C63 C 0.6284(5) 0.8351(4) -0.0333(3) 0.034(2) Uani 1 1 d . . .
H63A H 0.5981 0.8398 -0.0726 0.041 Uiso 1 1 calc R . .
C64 C 0.6614(5) 0.7729(4) -0.0139(3) 0.033(2) Uani 1 1 d . . .
H64A H 0.6540 0.7341 -0.0396 0.040 Uiso 1 1 calc R . .
C65 C 0.7057(5) 0.7656(4) 0.0427(3) 0.034(2) Uani 1 1 d . . .
H65A H 0.7286 0.7218 0.0562 0.041 Uiso 1 1 calc R . .
C66 C 0.7169(5) 0.8224(4) 0.0801(3) 0.0277(19) Uani 1 1 d . . .
H66A H 0.7489 0.8175 0.1190 0.033 Uiso 1 1 calc R . .
C67 C 0.6000(4) 0.9582(3) 0.1436(3) 0.0191(16) Uani 1 1 d . . .
C68 C 0.5206(5) 0.9520(3) 0.1079(3) 0.0296(19) Uani 1 1 d . . .
H68A H 0.5155 0.9464 0.0667 0.035 Uiso 1 1 calc R . .
C69 C 0.4475(5) 0.9538(3) 0.1320(3) 0.0308(19) Uani 1 1 d . . .
H69A H 0.3927 0.9494 0.1075 0.037 Uiso 1 1 calc R . .
C70 C 0.4559(5) 0.9621(4) 0.1906(3) 0.039(2) Uani 1 1 d . . .
H70A H 0.4063 0.9638 0.2070 0.047 Uiso 1 1 calc R . .
C71 C 0.5353(5) 0.9681(4) 0.2276(3) 0.039(2) Uani 1 1 d . . .
H71A H 0.5398 0.9731 0.2687 0.047 Uiso 1 1 calc R . .
C72 C 0.6073(5) 0.9666(3) 0.2039(3) 0.0275(18) Uani 1 1 d . . .
H72A H 0.6619 0.9713 0.2286 0.033 Uiso 1 1 calc R . .
C73 C 0.6857(4) 1.0346(3) 0.0643(3) 0.0207(17) Uani 1 1 d . . .
C74 C 0.7455(5) 1.0430(4) 0.0287(3) 0.0255(18) Uani 1 1 d . . .
H74A H 0.7893 1.0096 0.0299 0.031 Uiso 1 1 calc R . .
C75 C 0.7414(5) 1.0991(4) -0.0081(3) 0.0282(19) Uani 1 1 d . . .
H75A H 0.7826 1.1047 -0.0320 0.034 Uiso 1 1 calc R . .
C76 C 0.6768(5) 1.1478(4) -0.0102(3) 0.029(2) Uani 1 1 d . . .
H76A H 0.6735 1.1864 -0.0360 0.035 Uiso 1 1 calc R . .
C77 C 0.6176(5) 1.1406(3) 0.0247(3) 0.0268(19) Uani 1 1 d . . .
H77A H 0.5737 1.1740 0.0233 0.032 Uiso 1 1 calc R . .
C78 C 0.6229(5) 1.0832(3) 0.0625(3) 0.0235(18) Uani 1 1 d . . .
H78A H 0.5826 1.0781 0.0870 0.028 Uiso 1 1 calc R . .
Cl1 Cl 0.4358(3) 1.0476(3) 0.5135(3) 0.0791(17) Uani 0.50 1 d PD . 1
Cl2 Cl 0.4775(5) 0.9280(4) 0.5759(4) 0.045(2) Uani 0.25 1 d PD A 1
C79 C 0.5185(12) 0.9922(9) 0.5379(8) 0.018(9) Uani 0.25 1 d PDU . 1
H79 H 0.5637 1.0177 0.5659 0.021 Uiso 0.25 1 calc PR . 1
C80 C 0.4568(11) 0.9601(8) 0.6232(6) 0.050(3) Uani 0.50 1 d PD B 2
H80A H 0.4114 0.9705 0.6445 0.075 Uiso 0.50 1 calc PR B 2
H80B H 0.5116 0.9753 0.6465 0.075 Uiso 0.50 1 calc PR B 2
H80C H 0.4586 0.9100 0.6163 0.075 Uiso 0.50 1 calc PR B 2
C81 C 0.4394(10) 0.9981(9) 0.5644(5) 0.050(3) Uani 0.50 1 d PD B 2
H81A H 0.4377 1.0488 0.5714 0.060 Uiso 0.50 1 calc PR B 2
H81B H 0.3833 0.9838 0.5414 0.060 Uiso 0.50 1 calc PR B 2
C82 C 0.5084(11) 0.9820(10) 0.5296(5) 0.050(3) Uani 0.50 1 d PD . 2
H82A H 0.5644 0.9972 0.5525 0.060 Uiso 0.50 1 calc PR . 2
H82B H 0.5110 0.9312 0.5237 0.060 Uiso 0.50 1 calc PR . 2

loop_
_atom_site_aniso_label
_atom_site_aniso_U_11
_atom_site_aniso_U_22
_atom_site_aniso_U_33
_atom_site_aniso_U_23
_atom_site_aniso_U_13
_atom_site_aniso_U_12
Pt1 0.01369(16) 0.01549(15) 0.01680(13) 0.00092(11) 0.00208(12) 0.00005(12)
Pt2 0.01348(16) 0.01342(14) 0.01670(14) -0.00004(11) 0.00158(12) 0.00091(12)
Pt3 0.01361(17) 0.01569(15) 0.01919(14) -0.00102(11) 0.00071(12) 0.00094(12)
P1 0.0196(12) 0.0146(10) 0.0175(10) 0.0021(7) 0.0016(9) 0.0026(8)
P2 0.0168(12) 0.0143(10) 0.0171(10) 0.0007(7) 0.0013(9) -0.0001(8)
P3 0.0161(12) 0.0178(11) 0.0201(10) -0.0021(8) 0.0021(9) -0.0026(8)
P4 0.0169(12) 0.0150(10) 0.0226(10) 0.0005(8) 0.0013(9) 0.0009(8)
P5 0.0190(12) 0.0167(10) 0.0197(10) -0.0006(8) 0.0006(9) -0.0002(8)
F1 0.033(3) 0.049(3) 0.029(2) 0.010(2) 0.013(2) 0.012(2)
F2 0.038(3) 0.061(4) 0.068(3) 0.014(2) 0.030(3) 0.026(3)
F3 0.024(3) 0.034(3) 0.073(3) 0.011(2) 0.006(3) 0.014(2)
F4 0.044(3) 0.046(3) 0.040(3) 0.022(2) -0.001(2) 0.005(2)
F5 0.026(3) 0.045(3) 0.028(2) 0.0083(19) 0.006(2) 0.004(2)
F6 0.028(3) 0.039(3) 0.035(3) -0.0080(19) 0.016(2) -0.015(2)
F7 0.032(3) 0.042(3) 0.045(3) -0.009(2) 0.021(2) -0.022(2)
F8 0.030(3) 0.028(3) 0.034(3) -0.0092(19) 0.005(2) -0.010(2)
F9 0.028(3) 0.034(3) 0.028(2) -0.0107(18) 0.012(2) -0.006(2)
F10 0.022(3) 0.028(2) 0.021(2) -0.0054(17) 0.0062(19) -0.0094(19)
C1 0.011(4) 0.022(4) 0.022(4) 0.000(3) -0.004(3) -0.006(3)
C2 0.019(5) 0.024(4) 0.023(4) 0.004(3) 0.002(4) 0.001(3)
C3 0.022(5) 0.030(5) 0.041(5) 0.000(4) 0.014(4) 0.004(4)
C4 0.027(6) 0.020(5) 0.047(5) 0.003(4) -0.002(4) 0.011(4)
C5 0.026(5) 0.022(4) 0.030(5) 0.006(3) -0.002(4) -0.004(4)
C6 0.019(5) 0.019(4) 0.022(4) 0.001(3) -0.001(4) -0.010(3)
C7 0.008(4) 0.021(4) 0.015(4) 0.007(3) 0.003(3) 0.001(3)
C8 0.014(5) 0.029(4) 0.015(4) -0.001(3) 0.005(3) 0.002(3)
C9 0.018(5) 0.024(4) 0.028(4) 0.004(3) 0.013(4) -0.010(3)
C10 0.018(5) 0.021(4) 0.027(4) 0.000(3) -0.003(4) 0.000(3)
C11 0.014(5) 0.024(4) 0.015(4) 0.003(3) 0.000(3) 0.003(3)
C12 0.003(4) 0.014(4) 0.029(4) 0.008(3) -0.004(3) -0.004(3)
C13 0.010(4) 0.020(4) 0.023(4) -0.007(3) -0.004(3) -0.003(3)
C14 0.031(5) 0.022(4) 0.032(5) -0.010(3) 0.008(4) 0.004(4)
C15 0.034(6) 0.045(6) 0.037(5) -0.010(4) 0.005(4) 0.009(4)
C16 0.014(5) 0.064(7) 0.062(7) -0.035(5) 0.000(5) 0.002(5)
C17 0.025(6) 0.031(5) 0.060(6) -0.006(4) -0.017(5) 0.012(4)
C18 0.029(5) 0.022(5) 0.038(5) -0.008(3) 0.000(4) 0.007(4)
C19 0.009(4) 0.020(4) 0.012(4) 0.005(3) -0.002(3) 0.000(3)
C20 0.024(5) 0.025(4) 0.029(4) 0.010(3) 0.005(4) 0.009(4)
C21 0.025(5) 0.030(5) 0.024(4) 0.008(3) 0.001(4) -0.002(4)
C22 0.026(5) 0.036(5) 0.024(4) 0.013(3) 0.001(4) -0.005(4)
C23 0.029(5) 0.031(5) 0.024(4) 0.007(3) 0.000(4) -0.010(4)
C24 0.023(5) 0.028(5) 0.016(4) 0.004(3) -0.004(4) 0.006(4)
C25 0.009(4) 0.016(4) 0.024(4) -0.001(3) -0.007(3) 0.003(3)
C26 0.011(4) 0.024(4) 0.015(4) 0.001(3) -0.002(3) 0.007(3)
C27 0.028(5) 0.036(5) 0.022(4) -0.003(3) -0.005(4) 0.003(4)
C28 0.025(5) 0.035(5) 0.032(5) -0.017(4) -0.003(4) 0.012(4)
C29 0.024(5) 0.017(4) 0.048(5) -0.010(4) -0.011(4) -0.002(4)
C30 0.018(5) 0.026(5) 0.028(4) -0.006(3) 0.005(4) 0.005(3)
C31 0.025(5) 0.011(4) 0.017(4) -0.008(3) 0.001(3) -0.001(3)
C32 0.026(5) 0.021(4) 0.025(4) 0.007(3) -0.001(4) -0.002(4)
C33 0.035(6) 0.033(5) 0.025(5) 0.012(3) 0.001(4) -0.002(4)
C34 0.045(6) 0.033(5) 0.023(4) 0.000(4) 0.007(4) -0.012(4)
C35 0.025(5) 0.039(5) 0.031(5) -0.002(4) 0.009(4) -0.003(4)
C36 0.025(5) 0.016(4) 0.025(4) 0.002(3) 0.004(4) -0.006(3)
C37 0.018(5) 0.017(4) 0.023(4) -0.004(3) 0.003(3) 0.001(3)
C38 0.011(5) 0.023(4) 0.027(4) -0.004(3) -0.001(4) -0.002(3)
C39 0.028(5) 0.022(4) 0.032(5) 0.001(3) 0.007(4) -0.010(4)
C40 0.030(6) 0.017(4) 0.039(5) 0.004(3) -0.010(4) 0.000(4)
C41 0.023(5) 0.018(4) 0.038(5) -0.004(3) -0.001(4) 0.002(4)
C42 0.022(5) 0.022(4) 0.017(4) -0.006(3) 0.002(3) 0.000(3)
C43 0.020(5) 0.015(4) 0.016(4) 0.000(3) -0.004(3) 0.007(3)
C44 0.016(5) 0.019(4) 0.019(4) -0.001(3) 0.003(3) 0.001(3)
C45 0.026(5) 0.024(5) 0.029(4) -0.004(3) -0.003(4) 0.008(4)
C46 0.029(5) 0.038(5) 0.018(4) 0.000(3) 0.012(4) 0.010(4)
C47 0.022(5) 0.028(5) 0.026(4) 0.003(3) 0.005(4) -0.001(4)
C48 0.021(5) 0.023(4) 0.019(4) -0.004(3) -0.005(3) 0.002(3)
C49 0.007(4) 0.019(4) 0.021(4) 0.000(3) -0.002(3) 0.004(3)
C50 0.023(5) 0.025(4) 0.025(4) -0.002(3) 0.000(4) -0.003(4)
C51 0.036(6) 0.024(5) 0.026(4) 0.008(3) -0.004(4) 0.000(4)
C52 0.030(6) 0.022(5) 0.047(5) 0.013(4) -0.003(4) -0.005(4)
C53 0.020(5) 0.020(4) 0.045(5) -0.002(3) 0.005(4) 0.000(3)
C54 0.015(5) 0.015(4) 0.025(4) -0.001(3) -0.002(3) 0.002(3)
C55 0.018(4) 0.020(4) 0.017(4) -0.001(3) 0.003(3) 0.001(3)
C56 0.034(5) 0.020(4) 0.034(4) 0.003(3) 0.010(4) 0.003(4)
C57 0.054(6) 0.038(5) 0.032(5) 0.013(4) 0.011(4) 0.002(5)
C58 0.115(9) 0.040(6) 0.034(5) -0.003(4) 0.036(6) -0.003(6)
C59 0.095(9) 0.041(6) 0.057(6) 0.003(5) 0.055(6) 0.006(6)
C60 0.057(7) 0.028(5) 0.037(5) 0.004(4) 0.022(5) 0.011(4)
C61 0.009(4) 0.023(4) 0.030(4) -0.005(3) 0.002(4) -0.002(3)
C62 0.016(5) 0.029(5) 0.043(5) -0.004(4) 0.003(4) 0.002(4)
C63 0.032(6) 0.038(5) 0.030(5) -0.014(4) 0.002(4) -0.005(4)
C64 0.028(6) 0.031(5) 0.044(5) -0.024(4) 0.013(4) -0.006(4)
C65 0.025(5) 0.022(5) 0.054(6) -0.016(4) 0.006(4) -0.001(4)
C66 0.019(5) 0.029(5) 0.035(5) -0.004(3) 0.005(4) -0.001(4)
C67 0.017(4) 0.012(4) 0.029(4) -0.005(3) 0.006(4) 0.002(3)
C68 0.032(5) 0.025(5) 0.031(4) 0.000(3) 0.005(4) -0.006(4)
C69 0.023(5) 0.023(5) 0.045(5) 0.000(4) 0.004(4) 0.001(4)
C70 0.026(6) 0.048(6) 0.050(5) -0.002(4) 0.025(5) -0.011(4)
C71 0.043(6) 0.047(6) 0.030(5) 0.001(4) 0.015(4) -0.009(4)
C72 0.026(5) 0.030(5) 0.029(4) 0.007(3) 0.010(4) -0.001(4)
C73 0.022(5) 0.015(4) 0.022(4) 0.003(3) -0.002(3) -0.005(3)
C74 0.022(5) 0.028(5) 0.024(4) -0.003(3) 0.001(4) 0.002(4)
C75 0.018(5) 0.040(5) 0.026(4) 0.007(4) 0.003(4) -0.009(4)
C76 0.037(6) 0.026(5) 0.021(4) 0.002(3) -0.006(4) -0.005(4)
C77 0.032(5) 0.019(4) 0.025(4) 0.000(3) -0.005(4) 0.007(4)
C78 0.026(5) 0.018(4) 0.026(4) 0.002(3) 0.002(4) -0.003(3)
Cl1 0.045(4) 0.064(4) 0.115(5) 0.006(3) -0.015(3) -0.001(3)
Cl2 0.033(6) 0.048(6) 0.057(6) 0.010(4) 0.015(5) -0.001(4)
C79 0.016(11) 0.016(10) 0.022(10) 0.001(6) 0.006(7) -0.002(7)
C80 0.042(7) 0.070(8) 0.034(6) -0.007(6) -0.002(5) -0.020(6)
C81 0.042(7) 0.070(8) 0.034(6) -0.007(6) -0.002(5) -0.020(6)
C82 0.042(7) 0.070(8) 0.034(6) -0.007(6) -0.002(5) -0.020(6)

loop_
_atom_type_symbol
_atom_type_description
_atom_type_scat_dispersion_real
_atom_type_scat_dispersion_imag
_atom_type_scat_source
C C 0.0033 0.0016 'International Tables Vol C Tables 4.2.6.8 and 6.1.1.4'
H H 0.0000 0.0000 'International Tables Vol C Tables 4.2.6.8 and 6.1.1.4'
F F 0.0171 0.0103 'International Tables Vol C Tables 4.2.6.8 and 6.1.1.4'
P P 0.1023 0.0942 'International Tables Vol C Tables 4.2.6.8 and 6.1.1.4'
Cl Cl 0.1484 0.1585 'International Tables Vol C Tables 4.2.6.8 and 6.1.1.4'
Pt Pt -1.7033 8.3905 'International Tables Vol C Tables 4.2.6.8 and 6.1.1.4'

loop_
_geom_angle_atom_site_label_1
_geom_angle_atom_site_label_2
_geom_angle_atom_site_label_3
_geom_angle
_geom_angle_site_symmetry_1
C7 Pt1 C1 91.3(2) .
C7 Pt1 P1 169.17(19) .
C1 Pt1 P1 95.38(18) .
C7 Pt1 P2 97.97(18) .
C1 Pt1 P2 167.87(18) .
P1 Pt1 P2 76.64(6) .
P2 Pt2 P1 73.27(6) .
P2 Pt2 P3 154.56(7) .
P1 Pt2 P3 95.76(6) .
P2 Pt2 P4 95.94(6) .
P1 Pt2 P4 153.10(6) .
P3 Pt2 P4 102.95(6) .
P2 Pt2 Pt3 143.23(4) .
P1 Pt2 Pt3 143.50(4) .
P3 Pt2 Pt3 51.42(5) .
P4 Pt2 Pt3 51.55(4) .
P3 Pt3 P5 122.50(6) .
P3 Pt3 P4 113.64(7) .
P5 Pt3 P4 123.55(7) .
P3 Pt3 Pt2 56.57(5) .
P5 Pt3 Pt2 173.05(5) .
P4 Pt3 Pt2 57.11(5) .
C13 P1 C19 108.9(3) .
C13 P1 Pt1 113.4(2) .
C19 P1 Pt1 107.1(2) .
C13 P1 Pt2 120.4(2) .
C19 P1 Pt2 100.8(2) .
Pt1 P1 Pt2 105.00(7) .
C25 P2 C31 107.4(3) .
C25 P2 Pt1 116.0(2) .
C31 P2 Pt1 108.1(2) .
C25 P2 Pt2 120.5(2) .
C31 P2 Pt2 97.8(2) .
Pt1 P2 Pt2 104.93(7) .
C43 P3 C37 107.9(3) .
C43 P3 Pt3 115.1(2) .
C37 P3 Pt3 125.1(3) .
C43 P3 Pt2 112.5(2) .
C37 P3 Pt2 120.4(2) .
Pt3 P3 Pt2 72.01(5) .
C49 P4 C55 110.7(3) .
C49 P4 Pt3 122.6(2) .
C55 P4 Pt3 115.5(2) .
C49 P4 Pt2 123.9(2) .
C55 P4 Pt2 107.4(2) .
Pt3 P4 Pt2 71.34(5) .
C61 P5 C73 102.9(3) .
C61 P5 C67 104.1(3) .
C73 P5 C67 105.3(3) .
C61 P5 Pt3 117.9(2) .
C73 P5 Pt3 110.0(2) .
C67 P5 Pt3 115.2(2) .
C6 C1 C2 113.7(7) .
C6 C1 Pt1 126.8(6) .
C2 C1 Pt1 119.5(5) .
F1 C2 C3 117.1(6) .
F1 C2 C1 119.0(6) .
C3 C2 C1 124.0(7) .
C2 C3 F2 121.5(7) .
C2 C3 C4 119.4(7) .
F2 C3 C4 119.1(7) .
C5 C4 F3 119.1(7) .
C5 C4 C3 120.5(7) .
F3 C4 C3 120.3(7) .
F4 C5 C4 121.0(7) .
F4 C5 C6 120.8(7) .
C4 C5 C6 118.2(7) .
C1 C6 F5 120.2(7) .
C1 C6 C5 124.2(7) .
F5 C6 C5 115.6(6) .
C12 C7 C8 112.6(6) .
C12 C7 Pt1 121.7(5) .
C8 C7 Pt1 125.6(5) .
F6 C8 C7 119.3(6) .
F6 C8 C9 116.0(6) .
C7 C8 C9 124.7(6) .
F7 C9 C10 120.3(6) .
F7 C9 C8 121.0(6) .
C10 C9 C8 118.7(6) .
F8 C10 C9 120.2(7) .
F8 C10 C11 120.1(6) .
C9 C10 C11 119.7(6) .
F9 C11 C12 121.9(6) .
F9 C11 C10 119.2(6) .
C12 C11 C10 118.9(6) .
F10 C12 C7 119.4(6) .
F10 C12 C11 115.1(6) .
C7 C12 C11 125.5(7) .
C14 C13 C18 117.9(6) .
C14 C13 P1 118.4(5) .
C18 C13 P1 123.4(5) .
C15 C14 C13 121.9(7) .
C15 C14 H14A 119.0 .
C13 C14 H14A 119.0 .
C16 C15 C14 119.6(8) .
C16 C15 H15A 120.2 .
C14 C15 H15A 120.2 .
C15 C16 C17 119.8(8) .
C15 C16 H16A 120.1 .
C17 C16 H16A 120.1 .
C16 C17 C18 121.1(8) .
C16 C17 H17A 119.5 .
C18 C17 H17A 119.5 .
C17 C18 C13 119.7(7) .
C17 C18 H18A 120.2 .
C13 C18 H18A 120.2 .
C24 C19 C20 118.8(6) .
C24 C19 P1 124.1(5) .
C20 C19 P1 117.0(5) .
C21 C20 C19 120.1(7) .
C21 C20 H20A 119.9 .
C19 C20 H20A 119.9 .
C22 C21 C20 120.7(7) .
C22 C21 H21A 119.6 .
C20 C21 H21A 119.6 .
C23 C22 C21 119.1(7) .
C23 C22 H22A 120.4 .
C21 C22 H22A 120.4 .
C22 C23 C24 121.3(7) .
C22 C23 H23A 119.4 .
C24 C23 H23A 119.4 .
C19 C24 C23 119.9(7) .
C19 C24 H24A 120.0 .
C23 C24 H24A 120.0 .
C30 C25 C26 118.0(6) .
C30 C25 P2 123.7(6) .
C26 C25 P2 118.2(5) .
C27 C26 C25 121.5(7) .
C27 C26 H26A 119.3 .
C25 C26 H26A 119.3 .
C26 C27 C28 119.3(7) .
C26 C27 H27A 120.3 .
C28 C27 H27A 120.3 .
C27 C28 C29 120.0(7) .
C27 C28 H28A 120.0 .
C29 C28 H28A 120.0 .
C30 C29 C28 120.1(7) .
C30 C29 H29A 120.0 .
C28 C29 H29A 120.0 .
C29 C30 C25 121.1(7) .
C29 C30 H30A 119.4 .
C25 C30 H30A 119.4 .
C36 C31 C32 119.3(7) .
C36 C31 P2 118.7(5) .
C32 C31 P2 121.6(6) .
C33 C32 C31 119.5(7) .
C33 C32 H32A 120.2 .
C31 C32 H32A 120.2 .
C32 C33 C34 121.8(7) .
C32 C33 H33A 119.1 .
C34 C33 H33A 119.1 .
C33 C34 C35 119.6(7) .
C33 C34 H34A 120.2 .
C35 C34 H34A 120.2 .
C34 C35 C36 119.0(7) .
C34 C35 H35A 120.5 .
C36 C35 H35A 120.5 .
C31 C36 C35 120.8(7) .
C31 C36 H36A 119.6 .
C35 C36 H36A 119.6 .
C42 C37 C38 119.4(6) .
C42 C37 P3 123.4(6) .
C38 C37 P3 117.1(5) .
C39 C38 C37 120.6(7) .
C39 C38 H38A 119.7 .
C37 C38 H38A 119.7 .
C38 C39 C40 119.7(7) .
C38 C39 H39A 120.2 .
C40 C39 H39A 120.2 .
C41 C40 C39 119.7(7) .
C41 C40 H40A 120.2 .
C39 C40 H40A 120.2 .
C42 C41 C40 120.5(7) .
C42 C41 H41A 119.7 .
C40 C41 H41A 119.7 .
C41 C42 C37 120.2(7) .
C41 C42 H42A 119.9 .
C37 C42 H42A 119.9 .
C44 C43 C48 119.0(6) .
C44 C43 P3 119.8(5) .
C48 C43 P3 120.9(5) .
C45 C44 C43 120.0(7) .
C45 C44 H44A 120.0 .
C43 C44 H44A 120.0 .
C44 C45 C46 121.0(7) .
C44 C45 H45A 119.5 .
C46 C45 H45A 119.5 .
C45 C46 C47 118.8(7) .
C45 C46 H46A 120.6 .
C47 C46 H46A 120.6 .
C48 C47 C46 120.8(7) .
C48 C47 H47A 119.6 .
C46 C47 H47A 119.6 .
C47 C48 C43 120.3(6) .
C47 C48 H48A 119.8 .
C43 C48 H48A 119.8 .
C50 C49 C54 118.3(6) .
C50 C49 P4 116.7(5) .
C54 C49 P4 125.0(5) .
C51 C50 C49 121.0(6) .
C51 C50 H50A 119.5 .
C49 C50 H50A 119.5 .
C50 C51 C52 120.7(7) .
C50 C51 H51A 119.6 .
C52 C51 H51A 119.6 .
C53 C52 C51 119.7(7) .
C53 C52 H52A 120.1 .
C51 C52 H52A 120.1 .
C52 C53 C54 120.4(7) .
C52 C53 H53A 119.8 .
C54 C53 H53A 119.8 .
C53 C54 C49 119.8(6) .
C53 C54 H54A 120.1 .
C49 C54 H54A 120.1 .
C60 C55 C56 117.8(6) .
C60 C55 P4 124.9(5) .
C56 C55 P4 117.0(5) .
C57 C56 C55 120.9(7) .
C57 C56 H56A 119.5 .
C55 C56 H56A 119.5 .
C56 C57 C58 119.9(7) .
C56 C57 H57A 120.1 .
C58 C57 H57A 120.1 .
C59 C58 C57 120.0(8) .
C59 C58 H58A 120.0 .
C57 C58 H58A 120.0 .
C58 C59 C60 120.3(8) .
C58 C59 H59A 119.9 .
C60 C59 H59A 119.9 .
C59 C60 C55 121.0(7) .
C59 C60 H60A 119.5 .
C55 C60 H60A 119.5 .
C66 C61 C62 118.0(6) .
C66 C61 P5 119.0(5) .
C62 C61 P5 122.9(5) .
C63 C62 C61 120.6(7) .
C63 C62 H62A 119.7 .
C61 C62 H62A 119.7 .
C64 C63 C62 120.5(7) .
C64 C63 H63A 119.7 .
C62 C63 H63A 119.7 .
C63 C64 C65 120.2(7) .
C63 C64 H64A 119.9 .
C65 C64 H64A 119.9 .
C64 C65 C66 119.9(7) .
C64 C65 H65A 120.1 .
C66 C65 H65A 120.1 .
C61 C66 C65 120.7(7) .
C61 C66 H66A 119.7 .
C65 C66 H66A 119.7 .
C68 C67 C72 119.8(6) .
C68 C67 P5 121.1(5) .
C72 C67 P5 119.0(5) .
C67 C68 C69 120.3(7) .
C67 C68 H68A 119.9 .
C69 C68 H68A 119.9 .
C70 C69 C68 119.1(7) .
C70 C69 H69A 120.5 .
C68 C69 H69A 120.5 .
C69 C70 C71 121.7(7) .
C69 C70 H70A 119.1 .
C71 C70 H70A 119.1 .
C72 C71 C70 119.3(7) .
C72 C71 H71A 120.4 .
C70 C71 H71A 120.4 .
C71 C72 C67 119.8(7) .
C71 C72 H72A 120.1 .
C67 C72 H72A 120.1 .
C78 C73 C74 119.2(6) .
C78 C73 P5 122.9(5) .
C74 C73 P5 117.9(5) .
C75 C74 C73 120.7(7) .
C75 C74 H74A 119.7 .
C73 C74 H74A 119.7 .
C74 C75 C76 119.7(7) .
C74 C75 H75A 120.2 .
C76 C75 H75A 120.2 .
C77 C76 C75 120.6(7) .
C77 C76 H76A 119.7 .
C75 C76 H76A 119.7 .
C76 C77 C78 119.1(7) .
C76 C77 H77A 120.4 .
C78 C77 H77A 120.4 .
C73 C78 C77 120.7(7) .
C73 C78 H78A 119.6 .
C77 C78 H78A 119.6 .
C79 Cl1 C79 62.5(11) 3_676
Cl1 C79 Cl1 117.5(11) 3_676
Cl1 C79 Cl2 107.4(10) 3_676
Cl1 C79 Cl2 105.5(10) .
Cl1 C79 H79 108.7 3_676
Cl1 C79 H79 108.7 .
Cl2 C79 H79 108.7 .
C81 C80 H80A 109.5 .
C81 C80 H80B 109.5 .
H80A C80 H80B 109.5 .
C81 C80 H80C 109.5 .
H80A C80 H80C 109.5 .
H80B C80 H80C 109.5 .
C80 C81 C82 110.8(12) .
C80 C81 H81A 109.5 .
C82 C81 H81A 109.5 .
C80 C81 H81B 109.5 .
C82 C81 H81B 109.5 .
H81A C81 H81B 108.1 .
C82 C82 C81 111.9(15) 3_676
C82 C82 H82A 109.2 3_676
C81 C82 H82A 109.2 .
C82 C82 H82B 109.2 3_676
C81 C82 H82B 109.2 .
H82A C82 H82B 107.9 .

loop_
_geom_bond_atom_site_label_1
_geom_bond_atom_site_label_2
_geom_bond_distance
_geom_bond_site_symmetry_2
Pt1 C7 2.052(6) .
Pt1 C1 2.064(7) .
Pt1 P1 2.2706(18) .
Pt1 P2 2.2747(18) .
Pt2 P2 2.3605(18) .
Pt2 P1 2.3624(18) .
Pt2 P3 2.3677(17) .
Pt2 P4 2.3918(19) .
Pt2 Pt3 2.6985(4) .
Pt3 P3 2.2181(19) .
Pt3 P5 2.2254(18) .
Pt3 P4 2.2306(17) .
P1 C13 1.797(7) .
P1 C19 1.821(6) .
P2 C25 1.810(7) .
P2 C31 1.832(7) .
P3 C43 1.801(7) .
P3 C37 1.810(7) .
P4 C49 1.797(7) .
P4 C55 1.800(6) .
P5 C61 1.828(7) .
P5 C73 1.829(6) .
P5 C67 1.831(7) .
F1 C2 1.350(7) .
F2 C3 1.355(8) .
F3 C4 1.361(8) .
F4 C5 1.344(7) .
F5 C6 1.367(8) .
F6 C8 1.374(7) .
F7 C9 1.340(7) .
F8 C10 1.348(7) .
F9 C11 1.348(7) .
F10 C12 1.368(7) .
C1 C6 1.364(8) .
C1 C2 1.398(9) .
C2 C3 1.350(9) .
C3 C4 1.365(9) .
C4 C5 1.350(10) .
C5 C6 1.396(9) .
C7 C12 1.370(8) .
C7 C8 1.388(9) .
C8 C9 1.389(9) .
C9 C10 1.360(9) .
C10 C11 1.372(9) .
C11 C12 1.372(9) .
C13 C14 1.384(9) .
C13 C18 1.397(9) .
C14 C15 1.379(9) .
C14 H14A 0.9500 .
C15 C16 1.367(11) .
C15 H15A 0.9500 .
C16 C17 1.371(10) .
C16 H16A 0.9500 .
C17 C18 1.386(10) .
C17 H17A 0.9500 .
C18 H18A 0.9500 .
C19 C24 1.370(9) .
C19 C20 1.399(8) .
C20 C21 1.378(9) .
C20 H20A 0.9500 .
C21 C22 1.377(9) .
C21 H21A 0.9500 .
C22 C23 1.354(9) .
C22 H22A 0.9500 .
C23 C24 1.397(9) .
C23 H23A 0.9500 .
C24 H24A 0.9500 .
C25 C30 1.386(9) .
C25 C26 1.400(9) .
C26 C27 1.382(9) .
C26 H26A 0.9500 .
C27 C28 1.385(9) .
C27 H27A 0.9500 .
C28 C29 1.390(10) .
C28 H28A 0.9500 .
C29 C30 1.378(9) .
C29 H29A 0.9500 .
C30 H30A 0.9500 .
C31 C36 1.361(9) .
C31 C32 1.406(9) .
C32 C33 1.363(9) .
C32 H32A 0.9500 .
C33 C34 1.374(10) .
C33 H33A 0.9500 .
C34 C35 1.379(10) .
C34 H34A 0.9500 .
C35 C36 1.416(9) .
C35 H35A 0.9500 .
C36 H36A 0.9500 .
C37 C42 1.384(9) .
C37 C38 1.386(9) .
C38 C39 1.377(9) .
C38 H38A 0.9500 .
C39 C40 1.388(10) .
C39 H39A 0.9500 .
C40 C41 1.382(10) .
C40 H40A 0.9500 .
C41 C42 1.371(9) .
C41 H41A 0.9500 .
C42 H42A 0.9500 .
C43 C44 1.389(8) .
C43 C48 1.403(9) .
C44 C45 1.374(8) .
C44 H44A 0.9500 .
C45 C46 1.388(9) .
C45 H45A 0.9500 .
C46 C47 1.391(9) .
C46 H46A 0.9500 .
C47 C48 1.364(8) .
C47 H47A 0.9500 .
C48 H48A 0.9500 .
C49 C50 1.397(8) .
C49 C54 1.406(8) .
C50 C51 1.367(9) .
C50 H50A 0.9500 .
C51 C52 1.382(9) .
C51 H51A 0.9500 .
C52 C53 1.375(9) .
C52 H52A 0.9500 .
C53 C54 1.396(9) .
C53 H53A 0.9500 .
C54 H54A 0.9500 .
C55 C60 1.380(9) .
C55 C56 1.400(8) .
C56 C57 1.374(9) .
C56 H56A 0.9500 .
C57 C58 1.374(11) .
C57 H57A 0.9500 .
C58 C59 1.370(10) .
C58 H58A 0.9500 .
C59 C60 1.378(9) .
C59 H59A 0.9500 .
C60 H60A 0.9500 .
C61 C66 1.383(9) .
C61 C62 1.389(8) .
C62 C63 1.382(9) .
C62 H62A 0.9500 .
C63 C64 1.350(10) .
C63 H63A 0.9500 .
C64 C65 1.372(9) .
C64 H64A 0.9500 .
C65 C66 1.386(9) .
C65 H65A 0.9500 .
C66 H66A 0.9500 .
C67 C68 1.379(9) .
C67 C72 1.391(8) .
C68 C69 1.397(9) .
C68 H68A 0.9500 .
C69 C70 1.352(9) .
C69 H69A 0.9500 .
C70 C71 1.390(10) .
C70 H70A 0.9500 .
C71 C72 1.376(9) .
C71 H71A 0.9500 .
C72 H72A 0.9500 .
C73 C78 1.370(9) .
C73 C74 1.397(9) .
C74 C75 1.370(9) .
C74 H74A 0.9500 .
C75 C76 1.392(10) .
C75 H75A 0.9500 .
C76 C77 1.374(10) .
C76 H76A 0.9500 .
C77 C78 1.403(8) .
C77 H77A 0.9500 .
C78 H78A 0.9500 .
Cl1 C79 1.704(14) 3_676
Cl1 C79 1.708(14) .
Cl2 C79 1.724(14) .
C79 Cl1 1.704(14) 3_676
C79 H79 1.0000 .
C80 C81 1.526(12) .
C80 H80A 0.9800 .
C80 H80B 0.9800 .
C80 H80C 0.9800 .
C81 C82 1.528(13) .
C81 H81A 0.9900 .
C81 H81B 0.9900 .
C82 C82 1.517(14) 3_676
C82 H82A 0.9900 .
C82 H82B 0.9900 .
